data_2233101
loop_
_publ_author_name
'Shakuntala, K.'
'Fronc, Marek'
'Gowda, B. Thimme'
'Ko\<z\'i\<sek, Jozef'

_publ_section_title
;
 <i>N</i>-(2-Chloro-4-nitrophenyl)maleamic acid monohydrate
;
_journal_coeditor_code BT5742
_journal_issue 1
_journal_name_full 'Acta Crystallographica Section E'
_journal_page_first o99
_journal_page_last o100
_journal_paper_doi 10.1107/S1600536811052573
_journal_volume 68
_journal_year 2012
_chemical_formula_iupac 'C10 H7 Cl1 N2 O5, H2 O'
_chemical_formula_moiety 'C10 H7 Cl1 N2 O5, H2 O'
_chemical_formula_sum 'C10 H9 Cl N2 O6'
_chemical_formula_weight 288.64
_chemical_name_common
;
<i>N</i>-(2-Chloro-4-nitrophenyl)maleamic acid monohydrate
;
_chemical_name_systematic
;
3-[(2-chloro-4-nitrophenyl)carbamoyl]prop-2-enoic acid monohydrate
;
_space_group_IT_number 64
_symmetry_cell_setting orthorhombic
_symmetry_space_group_name_Hall '-C 2ac 2'
_symmetry_space_group_name_H-M 'C m c a'
_atom_sites_solution_hydrogens geom
_atom_sites_solution_primary direct
_atom_sites_solution_secondary difmap
_audit_creation_method SHELXL-97
_cell_angle_alpha 90.00
_cell_angle_beta 90.00
_cell_angle_gamma 90.00
_cell_formula_units_Z 8
_cell_length_a 6.7499(2)
_cell_length_b 20.3357(5)
_cell_length_c 17.1671(4)
_cell_measurement_reflns_used 4659
_cell_measurement_temperature 293(2)
_cell_measurement_theta_max 29.3658
_cell_measurement_theta_min 1.9984
_cell_volume 2356.42(11)
_computing_cell_refinement 'CrysAlis PRO (Oxford Diffraction, 2009)'
_computing_data_collection 'CrysAlis PRO (Oxford Diffraction, 2009)'
_computing_data_reduction 'CrysAlis PRO (Oxford Diffraction, 2009)'
_computing_molecular_graphics 'Mercury (Macrae <i>et al.</i>, 2008) and DIAMOND (Brandenburg, 2002)'
_computing_publication_material 'SHELXL97 (Sheldrick, 2008), PLATON (Spek, 2009) and WinGX (Farrugia, 1999)'
_computing_structure_refinement 'SHELXL97 (Sheldrick, 2008)'
_computing_structure_solution 'SHELXS97 (Sheldrick, 2008)'
_diffrn_ambient_temperature 293(2)
_diffrn_detector_area_resol_mean 10.4340
_diffrn_measured_fraction_theta_full 0.993
_diffrn_measured_fraction_theta_max 0.994
_diffrn_measurement_device_type
;
Oxford Diffraction Xcalibur diffractometer with a Ruby (Gemini Cu) detector
;
_diffrn_measurement_method '\w scans'
_diffrn_radiation_monochromator graphite
_diffrn_radiation_source 'fine-focus sealed tube'
_diffrn_radiation_type MoK\a
_diffrn_radiation_wavelength 0.71073
_diffrn_reflns_av_R_equivalents 0.0274
_diffrn_reflns_av_sigmaI/netI 0.0150
_diffrn_reflns_limit_h_max 8
_diffrn_reflns_limit_h_min -8
_diffrn_reflns_limit_k_max 25
_diffrn_reflns_limit_k_min -24
_diffrn_reflns_limit_l_max 21
_diffrn_reflns_limit_l_min -21
_diffrn_reflns_number 14309
_diffrn_reflns_theta_full 25.00
_diffrn_reflns_theta_max 26.36
_diffrn_reflns_theta_min 4.09
_diffrn_standards_decay_% 0
_diffrn_standards_interval_time 0
_diffrn_standards_number 0
_exptl_absorpt_coefficient_mu 0.351
_exptl_absorpt_correction_T_max 0.965
_exptl_absorpt_correction_T_min 0.860
_exptl_absorpt_correction_type analytical
_exptl_absorpt_process_details
;
[CrysAlis PRO (Oxford Diffraction, 2009), based on expressions derived
by Clark & Reid (1995)]
;
_exptl_crystal_colour colorless
_exptl_crystal_density_diffrn 1.627
_exptl_crystal_density_method 'not measured'
_exptl_crystal_description prism
_exptl_crystal_F_000 1184
_exptl_crystal_size_max 0.808
_exptl_crystal_size_mid 0.247
_exptl_crystal_size_min 0.118
_refine_diff_density_max 0.254
_refine_diff_density_min -0.436
_refine_ls_extinction_coef 0.0049(7)
_refine_ls_extinction_expression Fc^*^=kFc[1+0.001xFc^2^\l^3^/sin(2\q)]^-1/4^
_refine_ls_extinction_method 'SHELXL97 (Sheldrick, 2008)'
_refine_ls_goodness_of_fit_ref 1.071
_refine_ls_hydrogen_treatment mixed
_refine_ls_matrix_type full
_refine_ls_number_parameters 118
_refine_ls_number_reflns 1310
_refine_ls_number_restraints 1
_refine_ls_restrained_S_all 1.071
_refine_ls_R_factor_all 0.0509
_refine_ls_R_factor_gt 0.0442
_refine_ls_shift/su_max 0.000
_refine_ls_shift/su_mean 0.000
_refine_ls_structure_factor_coef Fsqd
_refine_ls_weighting_details 'calc w=1/[\s^2^(Fo^2^)+(0.0582P)^2^+3.7851P] where P=(Fo^2^+2Fc^2^)/3'
_refine_ls_weighting_scheme calc
_refine_ls_wR_factor_gt 0.1220
_refine_ls_wR_factor_ref 0.1281
_reflns_number_gt 1131
_reflns_number_total 1310
_reflns_threshold_expression I>2\s(I)
_cod_data_source_file bt5742.cif
_cod_data_source_block I
_cod_original_sg_symbol_Hall '-C 2bc 2'
_cod_original_formula_sum 'C10 H9 Cl1 N2 O6'
_cod_database_code 2233101
_cod_database_fobs_code 2233101

loop_
_symmetry_equiv_pos_as_xyz
'x, y, z'
'-x, -y+1/2, z+1/2'
'x, -y, -z'
'-x, y+1/2, -z+1/2'
'x+1/2, y+1/2, z'
'-x+1/2, -y+1, z+1/2'
'x+1/2, -y+1/2, -z'
'-x+1/2, y+1, -z+1/2'
'-x, -y, -z'
'x, y-1/2, -z-1/2'
'-x, y, z'
'x, -y-1/2, z-1/2'
'-x+1/2, -y+1/2, -z'
'x+1/2, y, -z-1/2'
'-x+1/2, y+1/2, z'
'x+1/2, -y, z-1/2'

loop_
_atom_site_type_symbol
_atom_site_label
_atom_site_fract_x
_atom_site_fract_y
_atom_site_fract_z
_atom_site_U_iso_or_equiv
_atom_site_adp_type
_atom_site_calc_flag
_atom_site_refinement_flags
_atom_site_occupancy
_atom_site_symmetry_multiplicity
C C1 0.0000 0.38088(14) 0.11375(16) 0.0392(7) Uani d S 1 2
C C2 0.0000 0.31306(15) 0.08336(18) 0.0456(8) Uani d S 1 2
H H2A 0.0000 0.2800 0.1208 0.055 Uiso calc SR 1 2
C C3 0.0000 0.29270(15) 0.00997(17) 0.0450(8) Uani d S 1 2
H H3A 0.0000 0.2472 0.0048 0.054 Uiso calc SR 1 2
C C4 0.0000 0.32802(18) -0.06507(19) 0.0546(9) Uani d S 1 2
C C5 0.0000 0.44114(13) 0.23898(16) 0.0350(6) Uani d S 1 2
C C6 0.0000 0.43336(14) 0.32018(16) 0.0365(6) Uani d S 1 2
C C7 0.0000 0.48666(15) 0.36958(17) 0.0435(7) Uani d S 1 2
H H7A 0.0000 0.4810 0.4233 0.052 Uiso calc SR 1 2
C C8 0.0000 0.54865(15) 0.33704(18) 0.0440(8) Uani d S 1 2
C C9 0.0000 0.55845(14) 0.25794(19) 0.0425(7) Uani d S 1 2
H H9A 0.0000 0.6008 0.2377 0.051 Uiso calc SR 1 2
C C10 0.0000 0.50500(15) 0.20906(17) 0.0405(7) Uani d S 1 2
H H10A 0.0000 0.5114 0.1554 0.049 Uiso calc SR 1 2
Cl Cl1 0.0000 0.35546(4) 0.36046(4) 0.0487(3) Uani d S 1 2
N N1 0.0000 0.38484(12) 0.19242(14) 0.0431(6) Uani d S 1 2
H H1A 0.0000 0.3480 0.2169 0.052 Uiso d SR 1 2
N N2 0.0000 0.60563(15) 0.38903(18) 0.0647(9) Uani d S 1 2
O O1 0.0000 0.42972(11) 0.07268(12) 0.0671(9) Uani d S 1 2
O O2 0.0000 0.39196(13) -0.06678(14) 0.0886(12) Uani d S 1 2
H H7W 0.0000 0.4070 -0.0267 0.133 Uiso d SR 1 2
O O3 0.0000 0.29773(15) -0.12558(15) 0.0864(11) Uani d S 1 2
O O4 0.0000 0.59696(16) 0.45824(16) 0.1041(14) Uani d S 1 2
O O5 0.0000 0.65986(14) 0.35994(18) 0.1049(15) Uani d S 1 2
O O11 0.2500 0.26168(15) 0.2500 0.0931(11) Uani d SD 1 2
H H11 0.319(5) 0.2243(11) 0.2174(17) 0.112 Uiso d D 1 1

loop_
_atom_site_aniso_label
_atom_site_aniso_U_11
_atom_site_aniso_U_22
_atom_site_aniso_U_33
_atom_site_aniso_U_12
_atom_site_aniso_U_13
_atom_site_aniso_U_23
C1 0.0580(18) 0.0330(15) 0.0266(13) 0.000 0.000 -0.0002(11)
C2 0.075(2) 0.0294(15) 0.0328(15) 0.000 0.000 0.0028(12)
C3 0.070(2) 0.0306(15) 0.0349(16) 0.000 0.000 -0.0042(12)
C4 0.089(3) 0.0443(19) 0.0306(16) 0.000 0.000 -0.0048(14)
C5 0.0481(16) 0.0313(13) 0.0257(13) 0.000 0.000 0.0002(10)
C6 0.0487(16) 0.0328(14) 0.0279(14) 0.000 0.000 0.0032(11)
C7 0.063(2) 0.0418(17) 0.0259(13) 0.000 0.000 -0.0025(12)
C8 0.062(2) 0.0360(16) 0.0341(15) 0.000 0.000 -0.0082(12)
C9 0.0593(19) 0.0311(14) 0.0371(16) 0.000 0.000 0.0002(12)
C10 0.0587(18) 0.0357(15) 0.0270(14) 0.000 0.000 0.0020(11)
Cl1 0.0793(6) 0.0367(4) 0.0301(4) 0.000 0.000 0.0070(3)
N1 0.0757(18) 0.0288(12) 0.0248(11) 0.000 0.000 0.0015(9)
N2 0.108(3) 0.0425(17) 0.0436(17) 0.000 0.000 -0.0118(13)
O1 0.144(3) 0.0313(12) 0.0258(11) 0.000 0.000 0.0009(9)
O2 0.197(4) 0.0424(15) 0.0262(12) 0.000 0.000 0.0001(10)
O3 0.166(3) 0.0607(17) 0.0327(13) 0.000 0.000 -0.0123(12)
O4 0.213(4) 0.0621(19) 0.0368(15) 0.000 0.000 -0.0167(13)
O5 0.218(5) 0.0353(14) 0.0618(19) 0.000 0.000 -0.0111(13)
O11 0.145(3) 0.0680(19) 0.0664(19) 0.000 0.021(2) 0.000

loop_
_atom_type_symbol
_atom_type_description
_atom_type_scat_dispersion_real
_atom_type_scat_dispersion_imag
_atom_type_scat_source
C C 0.0033 0.0016 'International Tables Vol C Tables 4.2.6.8 and 6.1.1.4'
H H 0.0000 0.0000 'International Tables Vol C Tables 4.2.6.8 and 6.1.1.4'
Cl Cl 0.1484 0.1585 'International Tables Vol C Tables 4.2.6.8 and 6.1.1.4'
N N 0.0061 0.0033 'International Tables Vol C Tables 4.2.6.8 and 6.1.1.4'
O O 0.0106 0.0060 'International Tables Vol C Tables 4.2.6.8 and 6.1.1.4'

loop_
_geom_angle_atom_site_label_1
_geom_angle_atom_site_label_2
_geom_angle_atom_site_label_3
_geom_angle
O1 C1 N1 122.0(3)
O1 C1 C2 123.9(3)
N1 C1 C2 114.1(3)
C3 C2 C1 128.9(3)
C3 C2 H2A 115.5
C1 C2 H2A 115.5
C2 C3 C4 132.7(3)
C2 C3 H3A 113.7
C4 C3 H3A 113.7
O3 C4 O2 119.4(3)
O3 C4 C3 120.2(3)
O2 C4 C3 120.4(3)
C10 C5 N1 123.5(3)
C10 C5 C6 118.1(3)
N1 C5 C6 118.4(2)
C7 C6 C5 121.6(3)
C7 C6 Cl1 118.4(2)
C5 C6 Cl1 120.1(2)
C6 C7 C8 118.1(3)
C6 C7 H7A 121.0
C8 C7 H7A 121.0
C9 C8 C7 122.2(3)
C9 C8 N2 119.3(3)
C7 C8 N2 118.5(3)
C10 C9 C8 119.3(3)
C10 C9 H9A 120.3
C8 C9 H9A 120.3
C9 C10 C5 120.8(3)
C9 C10 H10A 119.6
C5 C10 H10A 119.6
C1 N1 C5 128.3(3)
C1 N1 H1A 115.9
C5 N1 H1A 115.8
O4 N2 O5 122.8(3)
O4 N2 C8 119.2(3)
O5 N2 C8 118.0(3)
C4 O2 H7W 112.6

loop_
_geom_bond_atom_site_label_1
_geom_bond_atom_site_label_2
_geom_bond_distance
C1 O1 1.218(4)
C1 N1 1.353(4)
C1 C2 1.474(4)
C2 C3 1.326(4)
C2 H2A 0.9300
C3 C4 1.475(4)
C3 H3A 0.9300
C4 O3 1.208(4)
C4 O2 1.301(4)
C5 C10 1.397(4)
C5 N1 1.396(4)
C5 C6 1.403(4)
C6 C7 1.376(4)
C6 Cl1 1.728(3)
C7 C8 1.379(4)
C7 H7A 0.9300
C8 C9 1.372(4)
C8 N2 1.463(4)
C9 C10 1.373(4)
C9 H9A 0.9300
C10 H10A 0.9300
N1 H1A 0.8600
N2 O4 1.201(4)
N2 O5 1.211(4)
O2 H7W 0.7531
O11 H11 1.052(3)

loop_
_geom_hbond_atom_site_label_D
_geom_hbond_atom_site_label_H
_geom_hbond_atom_site_label_A
_geom_hbond_site_symmetry_A
_geom_hbond_distance_DH
_geom_hbond_distance_HA
_geom_hbond_distance_DA
_geom_hbond_angle_DHA
N1 H1A O11 . 0.86 2.50 3.178(3) 136.3
O2 H7W O1 . 0.75 1.77 2.515(3) 171.2
O11 H11 O3 13 1.052(3) 2.044(18) 2.978(2) 146(3)

loop_
_geom_torsion_atom_site_label_1
_geom_torsion_atom_site_label_2
_geom_torsion_atom_site_label_3
_geom_torsion_atom_site_label_4
_geom_torsion
O1 C1 C2 C3 0.0
N1 C1 C2 C3 180.0
C1 C2 C3 C4 0.0
C2 C3 C4 O3 180.0
C2 C3 C4 O2 0.0
C10 C5 C6 C7 0.0
N1 C5 C6 C7 180.0
C10 C5 C6 Cl1 180.0
N1 C5 C6 Cl1 0.0
C5 C6 C7 C8 0.0
Cl1 C6 C7 C8 180.0
C6 C7 C8 C9 0.0000(10)
C6 C7 C8 N2 180.0
C7 C8 C9 C10 0.0000(10)
N2 C8 C9 C10 180.0
C8 C9 C10 C5 0.0
N1 C5 C10 C9 180.0
C6 C5 C10 C9 0.0
O1 C1 N1 C5 0.0
C2 C1 N1 C5 180.0
C10 C5 N1 C1 0.0
C6 C5 N1 C1 180.0
C9 C8 N2 O4 180.0
C7 C8 N2 O4 0.0000(10)
C9 C8 N2 O5 0.0000(10)
C7 C8 N2 O5 180.0
